data_7243655
loop_
_publ_author_name
'Hu, Ji-Hong'
'Liu, Yuan-Chin'
'Chen, Jhy-Der'

_publ_section_title
;
 Cobalt(ii) coordination polymers constructed from
 bis(N-pyrid-3-ylmethyl)adipoamide and polycarboxylic acids: reversible
 structural transformation upon proton delivery and removal
;
_journal_issue 42
_journal_name_full CrystEngComm
_journal_page_first 7471
_journal_page_last 7478
_journal_paper_doi 10.1039/D1CE01216A
_journal_volume 23
_journal_year 2021
_chemical_formula_sum 'C17 H18 Co N3 O6'
_chemical_formula_weight 419.27
_space_group_crystal_system monoclinic
_space_group_IT_number 14
_space_group_name_Hall '-P 2ybc'
_space_group_name_H-M_alt 'P 1 21/c 1'
_atom_sites_solution_hydrogens mixed
_audit_creation_method SHELXL-2017/1
_audit_update_record
;
2021-09-07 deposited with the CCDC.	2021-10-01 downloaded from the CCDC.
;
_cell_angle_alpha 90
_cell_angle_beta 106.706(2)
_cell_angle_gamma 90
_cell_formula_units_Z 4
_cell_length_a 10.4957(3)
_cell_length_b 10.1234(3)
_cell_length_c 16.8070(5)
_cell_measurement_reflns_used 9058
_cell_measurement_temperature 297(2)
_cell_measurement_theta_max 28.21
_cell_measurement_theta_min 2.38
_cell_volume 1710.41(9)
_computing_cell_refinement 'Bruker SAINT'
_computing_data_collection 'Bruker APEX2'
_computing_data_reduction 'Bruker SAINT'
_computing_molecular_graphics 'Bruker SHELXTL'
_computing_publication_material 'Bruker SHELXTL'
_computing_structure_refinement 'SHELXL-2017/1 (Sheldrick, 2017)'
_computing_structure_solution 'SHELXS-97 (Sheldrick 2008)'
_diffrn_ambient_temperature 297(2)
_diffrn_measured_fraction_theta_full 0.999
_diffrn_measured_fraction_theta_max 0.999
_diffrn_measurement_device_type 'Bruker APEX-II CCD'
_diffrn_measurement_method '\f and \w scans'
_diffrn_radiation_type MoK\a
_diffrn_radiation_wavelength 0.71073
_diffrn_reflns_av_R_equivalents 0.0522
_diffrn_reflns_av_unetI/netI 0.0335
_diffrn_reflns_Laue_measured_fraction_full 0.999
_diffrn_reflns_Laue_measured_fraction_max 0.999
_diffrn_reflns_limit_h_max 13
_diffrn_reflns_limit_h_min -13
_diffrn_reflns_limit_k_max 13
_diffrn_reflns_limit_k_min -13
_diffrn_reflns_limit_l_max 22
_diffrn_reflns_limit_l_min -22
_diffrn_reflns_number 30842
_diffrn_reflns_point_group_measured_fraction_full 0.999
_diffrn_reflns_point_group_measured_fraction_max 0.999
_diffrn_reflns_theta_full 25.242
_diffrn_reflns_theta_max 28.291
_diffrn_reflns_theta_min 2.026
_exptl_absorpt_coefficient_mu 1.045
_exptl_absorpt_correction_T_max 0.7457
_exptl_absorpt_correction_T_min 0.6012
_exptl_absorpt_correction_type multi-scan
_exptl_absorpt_process_details 'SADABS V2008/1 (Bruker AXS, 2008)'
_exptl_crystal_colour purple
_exptl_crystal_density_diffrn 1.628
_exptl_crystal_description block
_exptl_crystal_F_000 864
_exptl_crystal_size_max 0.400
_exptl_crystal_size_mid 0.200
_exptl_crystal_size_min 0.100
_refine_diff_density_max 0.811
_refine_diff_density_min -0.869
_refine_diff_density_rms 0.091
_refine_ls_extinction_method none
_refine_ls_goodness_of_fit_ref 1.039
_refine_ls_hydrogen_treatment constr
_refine_ls_matrix_type full
_refine_ls_number_parameters 244
_refine_ls_number_reflns 4250
_refine_ls_number_restraints 0
_refine_ls_restrained_S_all 1.039
_refine_ls_R_factor_all 0.0773
_refine_ls_R_factor_gt 0.0479
_refine_ls_shift/su_max 0.001
_refine_ls_shift/su_mean 0.000
_refine_ls_structure_factor_coef Fsqd
_refine_ls_weighting_details 'w=1/[\s^2^(Fo^2^)+(0.0851P)^2^+0.9270P] where P=(Fo^2^+2Fc^2^)/3'
_refine_ls_weighting_scheme calc
_refine_ls_wR_factor_gt 0.1293
_refine_ls_wR_factor_ref 0.1470
_reflns_Friedel_coverage 0.000
_reflns_number_gt 3018
_reflns_number_total 4250
_reflns_threshold_expression 'I > 2\s(I)'
_cod_data_source_file d1ce01216a2.cif
_cod_data_source_block 4
_cod_depositor_comments
;
The following automatic conversions were performed:

data item '_exptl_absorpt_correction_type' value 'multi_scan' was
changed to 'multi-scan' in accordance with the
/home/data/users/saulius/crontab/automatic-downloads/rss-feeds/RSC/lib/dictionaries/cif_core.dic
dictionary named 'cif_core.dic' version 2.4.2 last updated on
2011-04-26.

Automatic conversion script
Id: cif_fix_values 7556 2019-12-06 15:28:31Z antanas 

 Adding full bibliography for 7243653--7243656.cif.
;
_cod_original_sg_symbol_H-M 'P 21/c'
_cod_database_code 7243655
_shelx_shelxl_version_number 2017/1
_shelx_space_group_comment
; 
The symmetry employed for this shelxl refinement is uniquely defined 
by the following loop, which should always be used as a source of 
symmetry information in preference to the above space-group names. 
They are only intended as comments. 
;
_shelx_estimated_absorpt_t_min 0.680
_shelx_estimated_absorpt_t_max 0.903

loop_
_space_group_symop_operation_xyz
'x, y, z'
'-x, y+1/2, -z+1/2'
'-x, -y, -z'
'x, -y-1/2, z-1/2'

loop_
_atom_site_label
_atom_site_type_symbol
_atom_site_fract_x
_atom_site_fract_y
_atom_site_fract_z
_atom_site_U_iso_or_equiv
_atom_site_adp_type
_atom_site_occupancy
_atom_site_site_symmetry_order
_atom_site_calc_flag
_atom_site_refinement_flags_posn
_atom_site_refinement_flags_adp
_atom_site_refinement_flags_occupancy
_atom_site_disorder_assembly
_atom_site_disorder_group
Co Co 0.44619(4) 0.84263(3) 0.56177(2) 0.03098(15) Uani 1 1 d . . . . .
O1 O -0.1035(3) 0.7732(5) 0.1427(3) 0.1057(15) Uani 1 1 d . . . . .
O2 O 0.3582(2) 0.71729(19) 0.63909(13) 0.0352(5) Uani 1 1 d . . . . .
O3 O 0.4418(3) 0.6282(2) 0.54751(17) 0.0556(8) Uani 1 1 d . . . . .
O4 O 0.4085(3) 0.01394(19) 0.61413(13) 0.0427(6) Uani 1 1 d . . . . .
O5 O 0.4359(3) 0.1415(2) 0.51406(13) 0.0378(5) Uani 1 1 d . . . . .
N1 N 0.2662(3) 0.8549(3) 0.46050(18) 0.0415(7) Uani 1 1 d . . . . .
N2 N 0.1166(3) 0.7352(3) 0.18186(19) 0.0537(8) Uani 1 1 d . . . . .
H2A H 0.190576 0.745301 0.170168 0.064 Uiso 1 1 calc R U . . .
N3 N 0.3596(3) 0.3323(2) 0.83819(15) 0.0357(6) Uani 1 1 d . . . . .
H3A H 0.356886 0.401969 0.866914 0.043 Uiso 1 1 calc R U . . .
H3B H 0.360044 0.255384 0.860020 0.043 Uiso 1 1 calc R U . . .
C1 C 0.2471(4) 0.7726(3) 0.3952(2) 0.0428(8) Uani 1 1 d . . . . .
H1A H 0.316151 0.716041 0.393537 0.051 Uiso 1 1 calc R U . . .
C2 C 0.1319(4) 0.7673(4) 0.3308(2) 0.0483(9) Uani 1 1 d . . . . .
C3 C 0.0289(5) 0.8500(5) 0.3351(3) 0.0675(12) Uani 1 1 d . . . . .
H3C H -0.052225 0.847667 0.293977 0.081 Uiso 1 1 calc R U . . .
C4 C 0.0482(5) 0.9353(5) 0.4007(3) 0.0729(13) Uani 1 1 d . . . . .
H4A H -0.019472 0.992605 0.403766 0.087 Uiso 1 1 calc R U . . .
C5 C 0.1671(4) 0.9362(4) 0.4618(3) 0.0563(10) Uani 1 1 d . . . . .
H5A H 0.178937 0.995413 0.505635 0.068 Uiso 1 1 calc R U . . .
C6 C 0.1178(5) 0.6713(4) 0.2589(2) 0.0595(11) Uani 1 1 d . . . . .
H6A H 0.190972 0.608850 0.273640 0.071 Uiso 1 1 calc R U . . .
H6B H 0.035881 0.621778 0.250574 0.071 Uiso 1 1 calc R U . . .
C7 C 0.0053(5) 0.7789(6) 0.1285(3) 0.0709(13) Uani 1 1 d . . . . .
C8 C 0.0174(6) 0.8390(7) 0.0498(3) 0.095(2) Uani 1 1 d . . . . .
H8A H 0.105425 0.820017 0.044893 0.114 Uiso 1 1 calc R U . . .
H8B H -0.046738 0.797217 0.003294 0.114 Uiso 1 1 calc R U . . .
C9 C -0.0029(7) 0.9760(7) 0.0442(4) 0.112(2) Uani 1 1 d . . . . .
H9A H 0.065381 1.020237 0.087305 0.168 Uiso 1 1 calc R U . . .
H9B H -0.088790 0.997398 0.051629 0.168 Uiso 1 1 calc R U . . .
C10 C 0.3926(3) 0.6160(3) 0.60708(19) 0.0313(6) Uani 1 1 d . . . . .
C11 C 0.3816(3) 0.4814(3) 0.64092(17) 0.0268(6) Uani 1 1 d . . . . .
C12 C 0.3627(3) 0.4683(3) 0.71922(17) 0.0290(6) Uani 1 1 d . . . . .
H12A H 0.349534 0.543038 0.748049 0.035 Uiso 1 1 calc R U . . .
C13 C 0.3634(3) 0.3442(3) 0.75445(17) 0.0282(6) Uani 1 1 d . . . . .
C14 C 0.3762(3) 0.2320(3) 0.70887(17) 0.0271(6) Uani 1 1 d . . . . .
H14A H 0.372769 0.148378 0.731073 0.033 Uiso 1 1 calc R U . . .
C15 C 0.3939(3) 0.2452(3) 0.63047(16) 0.0247(6) Uani 1 1 d . . . . .
C16 C 0.3982(3) 0.3694(3) 0.59710(17) 0.0278(6) Uani 1 1 d . . . . .
H16A H 0.412198 0.377979 0.545169 0.033 Uiso 1 1 calc R U . . .
C17 C 0.4149(3) 0.1251(3) 0.58255(17) 0.0265(6) Uani 1 1 d . . . . .
O6 O -0.2956(5) 0.9575(5) 0.1262(3) 0.1288(16) Uani 1 1 d . . . . .
H6D H -0.223829 0.913612 0.135247 0.155 Uiso 1 1 d R U . . .
H6E H -0.323159 0.981390 0.075637 0.155 Uiso 1 1 d R U . . .

loop_
_atom_site_aniso_label
_atom_site_aniso_U_11
_atom_site_aniso_U_22
_atom_site_aniso_U_33
_atom_site_aniso_U_23
_atom_site_aniso_U_13
_atom_site_aniso_U_12
Co 0.0607(3) 0.0142(2) 0.0254(2) -0.00148(14) 0.02394(19) -0.00294(17)
O1 0.048(2) 0.171(5) 0.094(3) 0.040(3) 0.0153(18) 0.000(2)
O2 0.0564(14) 0.0174(9) 0.0384(11) -0.0005(8) 0.0242(10) 0.0004(9)
O3 0.109(2) 0.0197(10) 0.0641(16) 0.0069(10) 0.0665(17) 0.0043(12)
O4 0.0902(18) 0.0162(9) 0.0278(10) -0.0004(8) 0.0267(11) 0.0025(10)
O5 0.0663(15) 0.0261(10) 0.0297(10) -0.0028(8) 0.0281(10) -0.0025(10)
N1 0.0566(18) 0.0302(14) 0.0418(15) -0.0024(12) 0.0207(13) -0.0038(13)
N2 0.0465(18) 0.070(2) 0.0443(17) -0.0002(16) 0.0117(14) -0.0074(16)
N3 0.0646(18) 0.0262(12) 0.0235(11) -0.0009(10) 0.0243(12) -0.0037(12)
C1 0.052(2) 0.0372(18) 0.0411(18) -0.0032(14) 0.0173(16) -0.0047(15)
C2 0.058(2) 0.043(2) 0.0441(19) 0.0008(16) 0.0158(17) -0.0070(17)
C3 0.060(3) 0.073(3) 0.062(3) -0.002(2) 0.007(2) 0.005(2)
C4 0.065(3) 0.071(3) 0.085(3) -0.002(3) 0.023(3) 0.020(2)
C5 0.069(3) 0.045(2) 0.062(2) -0.0069(19) 0.030(2) 0.004(2)
C6 0.072(3) 0.057(3) 0.045(2) -0.0083(18) 0.011(2) -0.015(2)
C7 0.059(3) 0.098(4) 0.056(3) 0.010(3) 0.016(2) 0.001(3)
C8 0.083(4) 0.142(6) 0.062(3) 0.036(3) 0.023(3) 0.039(4)
C9 0.119(5) 0.129(6) 0.112(5) 0.050(4) 0.073(4) 0.046(4)
C10 0.0478(18) 0.0168(12) 0.0354(15) 0.0012(11) 0.0218(14) -0.0012(12)
C11 0.0399(16) 0.0164(11) 0.0283(13) 0.0034(10) 0.0164(12) 0.0015(11)
C12 0.0471(18) 0.0178(12) 0.0279(13) -0.0029(10) 0.0203(13) 0.0006(12)
C13 0.0435(16) 0.0222(13) 0.0241(12) -0.0006(11) 0.0181(12) -0.0010(12)
C14 0.0429(17) 0.0169(12) 0.0251(13) 0.0020(10) 0.0154(12) -0.0012(11)
C15 0.0395(16) 0.0168(11) 0.0204(12) -0.0006(10) 0.0127(11) 0.0002(11)
C16 0.0450(17) 0.0194(13) 0.0241(13) 0.0003(10) 0.0180(12) -0.0005(11)
C17 0.0429(17) 0.0171(12) 0.0220(12) -0.0021(10) 0.0133(12) -0.0007(11)
O6 0.148(4) 0.115(4) 0.121(3) -0.003(3) 0.035(3) -0.009(3)

loop_
_atom_type_symbol
_atom_type_description
_atom_type_scat_dispersion_real
_atom_type_scat_dispersion_imag
_atom_type_scat_source
C C 0.0033 0.0016 'International Tables Vol C Tables 4.2.6.8 and 6.1.1.4'
H H 0.0000 0.0000 'International Tables Vol C Tables 4.2.6.8 and 6.1.1.4'
N N 0.0061 0.0033 'International Tables Vol C Tables 4.2.6.8 and 6.1.1.4'
O O 0.0106 0.0060 'International Tables Vol C Tables 4.2.6.8 and 6.1.1.4'
Co Co 0.3494 0.9721 'International Tables Vol C Tables 4.2.6.8 and 6.1.1.4'

loop_
_geom_angle_atom_site_label_1
_geom_angle_atom_site_label_2
_geom_angle_atom_site_label_3
_geom_angle
_geom_angle_site_symmetry_1
_geom_angle_site_symmetry_3
_geom_angle_publ_flag
O5 Co O4 115.78(9) 3_666 1_565 ?
O5 Co N1 93.10(10) 3_666 . ?
O4 Co N1 93.30(10) 1_565 . ?
O5 Co O3 90.42(8) 3_666 . ?
O4 Co O3 153.47(8) 1_565 . ?
N1 Co O3 89.11(11) . . ?
O5 Co O2 148.75(8) 3_666 . ?
O4 Co O2 93.99(8) 1_565 . ?
N1 Co O2 94.50(10) . . ?
O3 Co O2 59.48(8) . . ?
O5 Co N3 83.51(9) 3_666 2_656 ?
O4 Co N3 87.89(10) 1_565 2_656 ?
N1 Co N3 176.60(9) . 2_656 ?
O3 Co N3 91.24(11) . 2_656 ?
O2 Co N3 88.59(9) . 2_656 ?
C10 O2 Co 89.82(17) . . ?
C10 O3 Co 90.59(18) . . ?
C17 O4 Co 122.77(18) . 1_545 ?
C17 O5 Co 153.8(2) . 3_666 ?
C5 N1 C1 117.5(3) . . ?
C5 N1 Co 122.3(3) . . ?
C1 N1 Co 120.0(2) . . ?
C7 N2 C6 122.3(4) . . ?
C7 N2 H2A 118.8 . . ?
C6 N2 H2A 118.8 . . ?
C13 N3 Co 117.4(2) . 2_646 ?
C13 N3 H3A 120.0 . . ?
Co N3 H3A 73.2 2_646 . ?
C13 N3 H3B 120.0 . . ?
Co N3 H3B 80.2 2_646 . ?
H3A N3 H3B 120.0 . . ?
N1 C1 C2 123.9(3) . . ?
N1 C1 H1A 118.0 . . ?
C2 C1 H1A 118.0 . . ?
C1 C2 C3 117.3(4) . . ?
C1 C2 C6 120.8(4) . . ?
C3 C2 C6 121.8(4) . . ?
C4 C3 C2 119.1(4) . . ?
C4 C3 H3C 120.4 . . ?
C2 C3 H3C 120.4 . . ?
C3 C4 C5 120.0(4) . . ?
C3 C4 H4A 120.0 . . ?
C5 C4 H4A 120.0 . . ?
N1 C5 C4 122.1(4) . . ?
N1 C5 H5A 119.0 . . ?
C4 C5 H5A 119.0 . . ?
N2 C6 C2 113.5(3) . . ?
N2 C6 H6A 108.9 . . ?
C2 C6 H6A 108.9 . . ?
N2 C6 H6B 108.9 . . ?
C2 C6 H6B 108.9 . . ?
H6A C6 H6B 107.7 . . ?
O1 C7 N2 122.5(4) . . ?
O1 C7 C8 120.6(5) . . ?
N2 C7 C8 116.9(4) . . ?
C9 C8 C7 114.4(5) . . ?
C9 C8 H8A 108.7 . . ?
C7 C8 H8A 108.7 . . ?
C9 C8 H8B 108.7 . . ?
C7 C8 H8B 108.7 . . ?
H8A C8 H8B 107.6 . . ?
C8 C9 C9 108.8(7) . 3_575 ?
C8 C9 H9A 109.9 . . ?
C9 C9 H9A 109.9 3_575 . ?
C8 C9 H9B 109.9 . . ?
C9 C9 H9B 109.9 3_575 . ?
H9A C9 H9B 108.3 . . ?
O2 C10 O3 119.7(3) . . ?
O2 C10 C11 121.2(2) . . ?
O3 C10 C11 119.1(2) . . ?
C16 C11 C12 119.8(2) . . ?
C16 C11 C10 120.5(2) . . ?
C12 C11 C10 119.6(2) . . ?
C13 C12 C11 120.3(2) . . ?
C13 C12 H12A 119.8 . . ?
C11 C12 H12A 119.8 . . ?
C12 C13 C14 119.4(2) . . ?
C12 C13 N3 120.0(2) . . ?
C14 C13 N3 120.5(2) . . ?
C15 C14 C13 120.1(2) . . ?
C15 C14 H14A 119.9 . . ?
C13 C14 H14A 119.9 . . ?
C16 C15 C14 120.1(2) . . ?
C16 C15 C17 119.3(2) . . ?
C14 C15 C17 120.6(2) . . ?
C15 C16 C11 120.2(2) . . ?
C15 C16 H16A 119.9 . . ?
C11 C16 H16A 119.9 . . ?
O5 C17 O4 123.8(2) . . ?
O5 C17 C15 118.6(2) . . ?
O4 C17 C15 117.6(2) . . ?
H6D O6 H6E 110.9 . . ?

loop_
_geom_bond_atom_site_label_1
_geom_bond_atom_site_label_2
_geom_bond_distance
_geom_bond_site_symmetry_2
_geom_bond_publ_flag
Co O5 2.022(2) 3_666 ?
Co O4 2.034(2) 1_565 ?
Co N1 2.152(3) . ?
Co O3 2.183(2) . ?
Co O2 2.200(2) . ?
Co N3 2.241(3) 2_656 ?
O1 C7 1.234(6) . ?
O2 C10 1.258(3) . ?
O3 C10 1.258(3) . ?
O4 C17 1.254(3) . ?
O5 C17 1.243(3) . ?
N1 C5 1.332(5) . ?
N1 C1 1.347(4) . ?
N2 C7 1.327(6) . ?
N2 C6 1.444(5) . ?
N2 H2A 0.8600 . ?
N3 C13 1.424(3) . ?
N3 H3A 0.8600 . ?
N3 H3B 0.8600 . ?
C1 C2 1.373(5) . ?
C1 H1A 0.9300 . ?
C2 C3 1.386(6) . ?
C2 C6 1.524(5) . ?
C3 C4 1.368(6) . ?
C3 H3C 0.9300 . ?
C4 C5 1.369(6) . ?
C4 H4A 0.9300 . ?
C5 H5A 0.9300 . ?
C6 H6A 0.9700 . ?
C6 H6B 0.9700 . ?
C7 C8 1.493(7) . ?
C8 C9 1.402(9) . ?
C8 H8A 0.9700 . ?
C8 H8B 0.9700 . ?
C9 C9 1.580(11) 3_575 ?
C9 H9A 0.9700 . ?
C9 H9B 0.9700 . ?
C10 C11 1.494(4) . ?
C11 C16 1.390(4) . ?
C11 C12 1.392(4) . ?
C12 C13 1.388(4) . ?
C12 H12A 0.9300 . ?
C13 C14 1.398(4) . ?
C14 C15 1.389(4) . ?
C14 H14A 0.9300 . ?
C15 C16 1.382(3) . ?
C15 C17 1.509(4) . ?
C16 H16A 0.9300 . ?
O6 H6D 0.8500 . ?
O6 H6E 0.8500 . ?
